data_7016920
loop_
_publ_author_name
'Yang, Xiaoping'
'Lam, Daniel'
'Chan, Christopher'
'Stanley, Julie M.'
'Jones, Richard A.'
'Holliday, Bradley J.'
'Wong, Wai-Kwok'

_publ_section_title
;
 Construction of 1-D 4f and 3d-4f coordination polymers with flexible
 Schiff base ligands.
;
_journal_issue 38
_journal_name_full 'Dalton transactions (Cambridge, England : 2003)'
_journal_page_first 9795
_journal_page_last 9801
_journal_paper_doi 10.1039/c1dt11036e
_journal_volume 40
_journal_year 2011
_chemical_formula_moiety '2(C16 H20 Eu N O8), 2(C H3 O0.50), 2(O)'
_chemical_formula_sum 'C34 H46 Eu2 N2 O19'
_chemical_formula_weight 1090.65
_chemical_name_systematic
;
?
;
_space_group_IT_number 2
_symmetry_cell_setting triclinic
_symmetry_space_group_name_Hall '-P 1'
_symmetry_space_group_name_H-M 'P -1'
_atom_sites_solution_hydrogens geom
_atom_sites_solution_primary direct
_atom_sites_solution_secondary difmap
_audit_creation_method SHELXL-97
_cell_angle_alpha 108.260(5)
_cell_angle_beta 90.776(4)
_cell_angle_gamma 98.218(5)
_cell_formula_units_Z 1
_cell_length_a 8.815(5)
_cell_length_b 12.074(5)
_cell_length_c 13.158(4)
_cell_measurement_reflns_used 3846
_cell_measurement_temperature 223(1)
_cell_measurement_theta_max 31.7418
_cell_measurement_theta_min 1.6329
_cell_volume 1313.7(10)
_computing_cell_refinement 'Collect software, Nonius B.V. 1998'
_computing_data_collection 'Collect software, Nonius B.V. 1998'
_computing_data_reduction
;
DENZO and Scalepack (Otwinoski and Minor, 1997)
;
_computing_molecular_graphics 'XP SHELXTL/PC, Siemens Analytical'
_computing_structure_refinement 'XL SHELXTL/PC, Siemens Analytical'
_computing_structure_solution
;

SIR97 - Altomare A., Burla M.C., Camalli M., Cascarano G.L., Giacovazzo C.,
Guagliardi A., Moliterni A.G.G., Polidori G.,Spagna R.
;
_diffrn_ambient_temperature 223(1)
_diffrn_detector_area_resol_mean 13.6612
_diffrn_measured_fraction_theta_full 0.998
_diffrn_measured_fraction_theta_max 0.998
_diffrn_measurement_device_type 'Mercury2 (2x2 bin mode)'
_diffrn_measurement_method dtprofit.ref
_diffrn_radiation_monochromator 'Graphite Monochromator'
_diffrn_radiation_source 'Sealed tube'
_diffrn_radiation_type MoK\a
_diffrn_radiation_wavelength 0.710747
_diffrn_reflns_av_R_equivalents 0.0526
_diffrn_reflns_av_sigmaI/netI 0.0703
_diffrn_reflns_limit_h_max 10
_diffrn_reflns_limit_h_min -10
_diffrn_reflns_limit_k_max 14
_diffrn_reflns_limit_k_min -14
_diffrn_reflns_limit_l_max 15
_diffrn_reflns_limit_l_min -15
_diffrn_reflns_number 11444
_diffrn_reflns_theta_full 25.00
_diffrn_reflns_theta_max 25.00
_diffrn_reflns_theta_min 1.63
_exptl_absorpt_coefficient_mu 2.426
_exptl_absorpt_correction_T_max 1.0000
_exptl_absorpt_correction_T_min 0.5752
_exptl_absorpt_correction_type multi-scan
_exptl_absorpt_process_details 'DENZO and Scalepack (Otwinoski and Minor, 1997)'
_exptl_crystal_colour Yellow
_exptl_crystal_density_diffrn 1.379
_exptl_crystal_density_method 'not measured'
_exptl_crystal_description Block
_exptl_crystal_F_000 542
_exptl_crystal_size_max 0.18
_exptl_crystal_size_mid 0.15
_exptl_crystal_size_min 0.02
_refine_diff_density_max 1.835
_refine_diff_density_min -1.059
_refine_diff_density_rms 0.317
_refine_ls_extinction_coef 0.0124(16)
_refine_ls_extinction_expression Fc^*^=kFc[1+0.001xFc^2^\l^3^/sin(2\q)]^-1/4^
_refine_ls_extinction_method SHELXL
_refine_ls_goodness_of_fit_ref 1.190
_refine_ls_hydrogen_treatment constr
_refine_ls_matrix_type full
_refine_ls_number_parameters 281
_refine_ls_number_reflns 4626
_refine_ls_number_restraints 32
_refine_ls_restrained_S_all 1.191
_refine_ls_R_factor_all 0.0701
_refine_ls_R_factor_gt 0.0566
_refine_ls_shift/su_max 0.000
_refine_ls_shift/su_mean 0.000
_refine_ls_structure_factor_coef Fsqd
_refine_ls_weighting_details 'calc w=1/[\s^2^(Fo^2^)+(0.0961P)^2^+2.4904P] where P=(Fo^2^+2Fc^2^)/3'
_refine_ls_weighting_scheme calc
_refine_ls_wR_factor_gt 0.1595
_refine_ls_wR_factor_ref 0.1857
_reflns_number_gt 3975
_reflns_number_total 4626
_reflns_threshold_expression >2sigma(I)
_cod_data_source_file c1dt11036e.txt
_cod_data_source_block complex-1
_cod_depositor_comments
;
The following automatic conversions were performed:

'_exptl_absorpt_correction_type' value 'Multi-scan' changed to
'multi-scan' according to
/home/saulius/struct/CIF-dictionaries/cif_core.dic dictionary named
'cif_core.dic' version 2.4.1 from 2010-06-29.

Automatic conversion script
Id: cif_fix_values 1715 2011-07-08 13:25:40Z adriana 
;
_cod_original_sg_symbol_H-M P-1
_cod_database_code 7016920

loop_
_symmetry_equiv_pos_as_xyz
'x, y, z'
'-x, -y, -z'

loop_
_atom_site_label
_atom_site_type_symbol
_atom_site_fract_x
_atom_site_fract_y
_atom_site_fract_z
_atom_site_U_iso_or_equiv
_atom_site_adp_type
_atom_site_occupancy
_atom_site_symmetry_multiplicity
_atom_site_calc_flag
_atom_site_refinement_flags
Eu1 Eu 0.06791(5) 0.16489(4) 0.09532(3) 0.0327(2) Uani 1 1 d .
N1 N 0.2123(9) 0.5235(7) 0.0258(6) 0.0375(18) Uani 1 1 d .
O1 O -0.0398(8) 0.3127(6) 0.2688(5) 0.0422(16) Uani 1 1 d .
O2 O 0.1017(7) 0.3693(5) 0.1134(5) 0.0377(15) Uani 1 1 d .
O3 O 0.3539(8) 0.2264(6) 0.1002(6) 0.0476(17) Uani 1 1 d .
O4 O 0.2554(8) 0.2071(7) 0.2479(6) 0.0534(19) Uani 1 1 d .
O5 O 0.1138(9) 0.1456(6) -0.0879(5) 0.0451(16) Uani 1 1 d .
O6 O 0.0725(8) -0.0471(6) -0.1876(5) 0.0439(16) Uani 1 1 d .
O7 O -0.1835(8) 0.2044(6) 0.0400(6) 0.0441(16) Uani 1 1 d .
O8 O -0.1610(7) 0.0182(5) -0.0315(5) 0.0383(15) Uani 1 1 d .
C1 C -0.0717(14) 0.2902(10) 0.3696(8) 0.049(3) Uani 1 1 d .
H1B H -0.0192 0.3545 0.4280 0.073 Uiso 1 1 calc R
H1C H -0.0367 0.2183 0.3688 0.073 Uiso 1 1 calc R
H1D H -0.1803 0.2832 0.3782 0.073 Uiso 1 1 calc R
C2 C -0.0436(11) 0.4266(8) 0.2658(8) 0.038(2) Uani 1 1 d .
C3 C -0.1125(11) 0.5117(9) 0.3389(8) 0.044(2) Uani 1 1 d .
H3A H -0.1644 0.4941 0.3943 0.053 Uiso 1 1 calc R
C4 C -0.1032(14) 0.6227(10) 0.3287(10) 0.060(3) Uani 1 1 d .
H4A H -0.1509 0.6789 0.3774 0.072 Uiso 1 1 calc R
C5 C -0.0248(13) 0.6535(9) 0.2478(9) 0.053(3) Uani 1 1 d .
H5A H -0.0189 0.7291 0.2428 0.064 Uiso 1 1 calc R
C6 C 0.0457(10) 0.5665(8) 0.1735(8) 0.036(2) Uani 1 1 d .
C7 C 0.0359(10) 0.4513(8) 0.1819(7) 0.034(2) Uani 1 1 d .
C8 C 0.1387(11) 0.5988(9) 0.0934(8) 0.044(2) Uani 1 1 d .
H8A H 0.1460 0.6752 0.0902 0.052 Uiso 1 1 calc R
C9 C 0.3234(11) 0.5536(9) -0.0491(9) 0.043(2) Uani 1 1 d .
H9A H 0.3099 0.6286 -0.0575 0.051 Uiso 1 1 calc R
H9B H 0.3059 0.4935 -0.1190 0.051 Uiso 1 1 calc R
C10 C 0.4855(13) 0.5609(10) -0.0037(11) 0.057(3) Uani 1 1 d .
H10A H 0.5588 0.5796 -0.0515 0.085 Uiso 1 1 d R
H10B H 0.5009 0.6219 0.0645 0.085 Uiso 1 1 d R
C11 C 0.5308(13) 0.2561(15) 0.2456(12) 0.079(4) Uani 1 1 d .
H11A H 0.5525 0.3378 0.2883 0.118 Uiso 1 1 calc R
H11B H 0.6020 0.2402 0.1901 0.118 Uiso 1 1 calc R
H11C H 0.5408 0.2077 0.2901 0.118 Uiso 1 1 calc R
C12 C 0.3711(12) 0.2293(10) 0.1961(9) 0.047(3) Uani 1 1 d .
C13 C 0.2369(13) 0.0850(10) -0.2519(9) 0.053(3) Uani 1 1 d .
H13A H 0.2779 0.1675 -0.2309 0.080 Uiso 1 1 calc R
H13B H 0.1785 0.0625 -0.3193 0.080 Uiso 1 1 calc R
H13C H 0.3197 0.0398 -0.2591 0.080 Uiso 1 1 calc R
C14 C 0.1328(11) 0.0612(8) -0.1665(8) 0.038(2) Uani 1 1 d .
C15 C -0.3882(13) 0.0805(11) -0.0839(11) 0.063(3) Uani 1 1 d .
H15A H -0.4426 0.0044 -0.0879 0.095 Uiso 1 1 calc R
H15B H -0.3713 0.0834 -0.1551 0.095 Uiso 1 1 calc R
H15C H -0.4477 0.1404 -0.0482 0.095 Uiso 1 1 calc R
C16 C -0.2344(11) 0.1018(8) -0.0216(8) 0.037(2) Uani 1 1 d .
O9 O -0.304(2) 0.8035(17) 0.5490(14) 0.078(5) Uani 0.50 1 d PDU
H9C H -0.2908 0.7947 0.6075 0.117 Uiso 0.50 1 calc PR
C17 C -0.161(5) 1.034(4) 0.615(4) 0.149(18) Uani 0.50 1 d PDU
H17A H -0.1870 1.1097 0.6177 0.223 Uiso 0.50 1 calc PR
H17B H -0.0738 1.0196 0.5718 0.223 Uiso 0.50 1 calc PR
H17C H -0.1353 1.0343 0.6858 0.223 Uiso 0.50 1 calc PR
C18 C -0.299(4) 0.9366(18) 0.564(3) 0.106(11) Uani 0.50 1 d PDU
H18B H -0.3203 0.9415 0.4931 0.127 Uiso 0.50 1 calc PR
H18A H -0.3854 0.9604 0.6053 0.127 Uiso 0.50 1 calc PR
O1W O 0.401(4) 0.589(3) 0.459(3) 0.165(13) Uani 0.50 1 d PU
O1W' O 0.426(4) 0.608(3) 0.322(3) 0.143(10) Uani 0.50 1 d PU

loop_
_atom_site_aniso_label
_atom_site_aniso_U_11
_atom_site_aniso_U_22
_atom_site_aniso_U_33
_atom_site_aniso_U_23
_atom_site_aniso_U_13
_atom_site_aniso_U_12
Eu1 0.0355(3) 0.0253(3) 0.0381(3) 0.0102(2) 0.0027(2) 0.0069(2)
N1 0.031(4) 0.042(4) 0.045(5) 0.019(4) 0.004(3) 0.013(3)
O1 0.055(4) 0.038(4) 0.037(4) 0.012(3) 0.012(3) 0.017(3)
O2 0.045(4) 0.022(3) 0.045(4) 0.009(3) 0.012(3) 0.007(3)
O3 0.037(4) 0.048(4) 0.061(5) 0.019(4) 0.009(3) 0.013(3)
O4 0.041(4) 0.075(5) 0.044(4) 0.016(4) -0.006(3) 0.015(4)
O5 0.063(4) 0.038(4) 0.038(4) 0.014(3) 0.007(3) 0.012(3)
O6 0.060(4) 0.038(4) 0.035(4) 0.016(3) 0.010(3) 0.005(3)
O7 0.044(4) 0.038(4) 0.055(4) 0.016(3) -0.001(3) 0.020(3)
O8 0.036(3) 0.026(3) 0.050(4) 0.007(3) -0.003(3) 0.006(3)
C1 0.066(7) 0.052(6) 0.033(5) 0.017(5) 0.012(5) 0.019(5)
C2 0.034(5) 0.031(5) 0.041(5) 0.004(4) -0.003(4) -0.002(4)
C3 0.042(5) 0.042(6) 0.045(6) 0.007(5) 0.009(5) 0.006(5)
C4 0.061(7) 0.048(7) 0.065(8) 0.002(6) 0.008(6) 0.029(6)
C5 0.061(7) 0.036(6) 0.061(7) 0.007(5) 0.010(6) 0.021(5)
C6 0.031(5) 0.033(5) 0.043(5) 0.010(4) -0.002(4) 0.009(4)
C7 0.031(4) 0.026(4) 0.038(5) -0.002(4) -0.002(4) 0.004(4)
C8 0.037(5) 0.041(5) 0.057(6) 0.019(5) -0.003(5) 0.014(4)
C9 0.035(5) 0.039(5) 0.062(6) 0.027(5) 0.005(5) 0.009(4)
C10 0.049(6) 0.055(7) 0.086(8) 0.045(6) 0.022(6) 0.018(5)
C11 0.030(6) 0.109(12) 0.081(9) 0.015(8) -0.003(6) -0.006(7)
C12 0.043(6) 0.043(6) 0.052(7) 0.007(5) 0.005(5) 0.011(5)
C13 0.055(6) 0.047(6) 0.061(7) 0.022(5) 0.019(5) 0.010(5)
C14 0.039(5) 0.032(5) 0.043(5) 0.014(4) -0.001(4) 0.004(4)
C15 0.048(6) 0.046(7) 0.093(10) 0.013(6) -0.009(6) 0.016(5)
C16 0.037(5) 0.023(5) 0.047(6) 0.010(4) -0.006(4) 0.000(4)
O9 0.082(9) 0.098(9) 0.054(7) 0.019(7) -0.003(7) 0.030(7)
C17 0.15(2) 0.15(2) 0.15(2) 0.057(11) 0.012(10) 0.026(10)
C18 0.119(14) 0.113(14) 0.095(13) 0.046(10) 0.004(9) 0.014(9)
O1W 0.150(15) 0.165(15) 0.170(15) 0.043(10) 0.029(10) 0.008(9)
O1W' 0.130(13) 0.148(13) 0.147(13) 0.043(9) -0.021(9) 0.020(9)

loop_
_atom_type_symbol
_atom_type_description
_atom_type_scat_dispersion_real
_atom_type_scat_dispersion_imag
_atom_type_scat_source
C C 0.0033 0.0016 'International Tables Vol C Tables 4.2.6.8 and 6.1.1.4'
H H 0.0000 0.0000 'International Tables Vol C Tables 4.2.6.8 and 6.1.1.4'
N N 0.0061 0.0033 'International Tables Vol C Tables 4.2.6.8 and 6.1.1.4'
O O 0.0106 0.0060 'International Tables Vol C Tables 4.2.6.8 and 6.1.1.4'
Eu Eu -0.1578 3.6682 'International Tables Vol C Tables 4.2.6.8 and 6.1.1.4'

loop_
_geom_angle_atom_site_label_1
_geom_angle_atom_site_label_2
_geom_angle_atom_site_label_3
_geom_angle
_geom_angle_site_symmetry_1
_geom_angle_site_symmetry_3
O6 Eu1 O8 76.4(2) 2 2
O6 Eu1 O2 134.0(2) 2 .
O8 Eu1 O2 148.0(2) 2 .
O6 Eu1 O5 135.9(2) 2 .
O8 Eu1 O5 76.5(2) 2 .
O2 Eu1 O5 82.6(2) . .
O6 Eu1 O4 82.1(3) 2 .
O8 Eu1 O4 84.8(2) 2 .
O2 Eu1 O4 89.8(3) . .
O5 Eu1 O4 128.8(3) . .
O6 Eu1 O7 86.8(2) 2 .
O8 Eu1 O7 125.4(2) 2 .
O2 Eu1 O7 73.8(2) . .
O5 Eu1 O7 81.4(2) . .
O4 Eu1 O7 144.1(2) . .
O6 Eu1 O3 128.8(2) 2 .
O8 Eu1 O3 76.9(2) 2 .
O2 Eu1 O3 74.9(2) . .
O5 Eu1 O3 76.8(2) . .
O4 Eu1 O3 52.5(3) . .
O7 Eu1 O3 143.7(2) . .
O6 Eu1 O8 69.5(2) 2 .
O8 Eu1 O8 75.2(2) 2 .
O2 Eu1 O8 119.9(2) . .
O5 Eu1 O8 70.3(2) . .
O4 Eu1 O8 148.3(3) . .
O7 Eu1 O8 50.4(2) . .
O3 Eu1 O8 140.8(2) . .
O6 Eu1 O1 72.6(2) 2 .
O8 Eu1 O1 143.2(2) 2 .
O2 Eu1 O1 62.0(2) . .
O5 Eu1 O1 140.2(2) . .
O4 Eu1 O1 71.9(2) . .
O7 Eu1 O1 72.2(2) . .
O3 Eu1 O1 108.1(2) . .
O8 Eu1 O1 110.8(2) . .
O6 Eu1 C12 105.8(3) 2 .
O8 Eu1 C12 79.4(3) 2 .
O2 Eu1 C12 81.9(3) . .
O5 Eu1 C12 102.6(3) . .
O4 Eu1 C12 26.5(3) . .
O7 Eu1 C12 154.7(3) . .
O3 Eu1 C12 26.1(3) . .
O8 Eu1 C12 154.5(3) . .
O1 Eu1 C12 90.5(3) . .
O6 Eu1 C16 77.9(3) 2 .
O8 Eu1 C16 100.3(2) 2 .
O2 Eu1 C16 96.6(2) . .
O5 Eu1 C16 73.5(3) . .
O4 Eu1 C16 157.5(3) . .
O7 Eu1 C16 25.2(2) . .
O3 Eu1 C16 149.9(3) . .
O8 Eu1 C16 25.2(2) . .
O1 Eu1 C16 92.2(2) . .
C12 Eu1 C16 176.0(3) . .
O6 Eu1 Eu1 68.14(16) 2 2
O8 Eu1 Eu1 40.04(15) 2 2
O2 Eu1 Eu1 146.89(16) . 2
O5 Eu1 Eu1 68.71(16) . 2
O4 Eu1 Eu1 120.8(2) . 2
O7 Eu1 Eu1 85.48(16) . 2
O3 Eu1 Eu1 112.39(16) . 2
O8 Eu1 Eu1 35.18(13) . 2
O1 Eu1 Eu1 135.52(15) . 2
C12 Eu1 Eu1 119.4(2) . 2
C16 Eu1 Eu1 60.27(18) . 2
C8 N1 C9 125.0(8) . .
C2 O1 C1 117.5(7) . .
C2 O1 Eu1 115.7(5) . .
C1 O1 Eu1 126.2(6) . .
C7 O2 Eu1 126.6(6) . .
C12 O3 Eu1 92.2(6) . .
C12 O4 Eu1 94.4(6) . .
C14 O5 Eu1 133.3(6) . .
C14 O6 Eu1 136.9(6) . 2
C16 O7 Eu1 98.1(5) . .
C16 O8 Eu1 163.7(6) . 2
C16 O8 Eu1 90.3(5) . .
Eu1 O8 Eu1 104.8(2) 2 .
O1 C1 H1B 109.5 . .
O1 C1 H1C 109.5 . .
H1B C1 H1C 109.5 . .
O1 C1 H1D 109.5 . .
H1B C1 H1D 109.5 . .
H1C C1 H1D 109.5 . .
C3 C2 O1 125.3(9) . .
C3 C2 C7 121.3(9) . .
O1 C2 C7 113.3(8) . .
C4 C3 C2 119.4(10) . .
C4 C3 H3A 120.3 . .
C2 C3 H3A 120.3 . .
C3 C4 C5 122.2(10) . .
C3 C4 H4A 118.9 . .
C5 C4 H4A 118.9 . .
C4 C5 C6 118.2(10) . .
C4 C5 H5A 120.9 . .
C6 C5 H5A 120.9 . .
C7 C6 C5 120.5(9) . .
C7 C6 C8 120.1(8) . .
C5 C6 C8 119.3(9) . .
O2 C7 C2 120.5(8) . .
O2 C7 C6 121.1(8) . .
C2 C7 C6 118.4(8) . .
N1 C8 C6 122.0(9) . .
N1 C8 H8A 119.0 . .
C6 C8 H8A 119.0 . .
N1 C9 C10 108.8(8) . .
N1 C9 H9A 109.9 . .
C10 C9 H9A 109.9 . .
N1 C9 H9B 109.9 . .
C10 C9 H9B 109.9 . .
H9A C9 H9B 108.3 . .
C9 C10 C10 111.2(12) . 2_665
C9 C10 H10A 109.8 . .
C10 C10 H10A 105.4 2_665 .
C9 C10 H10B 108.4 . .
C10 C10 H10B 112.4 2_665 .
H10A C10 H10B 109.5 . .
C12 C11 H11A 109.5 . .
C12 C11 H11B 109.5 . .
H11A C11 H11B 109.5 . .
C12 C11 H11C 109.5 . .
H11A C11 H11C 109.5 . .
H11B C11 H11C 109.5 . .
O3 C12 O4 120.8(10) . .
O3 C12 C11 117.7(11) . .
O4 C12 C11 121.5(11) . .
O3 C12 Eu1 61.7(5) . .
O4 C12 Eu1 59.1(5) . .
C11 C12 Eu1 176.9(9) . .
C14 C13 H13A 109.5 . .
C14 C13 H13B 109.5 . .
H13A C13 H13B 109.5 . .
C14 C13 H13C 109.5 . .
H13A C13 H13C 109.5 . .
H13B C13 H13C 109.5 . .
O5 C14 O6 127.5(9) . .
O5 C14 C13 118.4(9) . .
O6 C14 C13 114.1(9) . .
C16 C15 H15A 109.5 . .
C16 C15 H15B 109.5 . .
H15A C15 H15B 109.5 . .
C16 C15 H15C 109.5 . .
H15A C15 H15C 109.5 . .
H15B C15 H15C 109.5 . .
O8 C16 O7 121.1(8) . .
O8 C16 C15 119.9(8) . .
O7 C16 C15 119.0(9) . .
O8 C16 Eu1 64.5(5) . .
O7 C16 Eu1 56.7(4) . .
C15 C16 Eu1 174.5(7) . .
C18 O9 H9C 109.5 . .
C18 C17 H17A 109.5 . .
C18 C17 H17B 109.5 . .
H17A C17 H17B 109.5 . .
C18 C17 H17C 109.5 . .
H17A C17 H17C 109.5 . .
H17B C17 H17C 109.5 . .
C17 C18 O9 125(3) . .
C17 C18 H18B 106.0 . .
O9 C18 H18B 106.0 . .
C17 C18 H18A 106.0 . .
O9 C18 H18A 106.0 . .
H18B C18 H18A 106.3 . .

loop_
_geom_bond_atom_site_label_1
_geom_bond_atom_site_label_2
_geom_bond_distance
_geom_bond_site_symmetry_2
Eu1 O6 2.376(6) 2
Eu1 O8 2.374(6) 2
Eu1 O2 2.378(6) .
Eu1 O5 2.394(7) .
Eu1 O4 2.460(7) .
Eu1 O7 2.479(6) .
Eu1 O3 2.518(7) .
Eu1 O8 2.651(6) .
Eu1 O1 2.699(6) .
Eu1 C12 2.859(11) .
Eu1 C16 2.936(9) .
Eu1 Eu1 3.9846(15) 2
N1 C8 1.310(12) .
N1 C9 1.486(12) .
O1 C2 1.393(11) .
O1 C1 1.457(11) .
O2 C7 1.322(10) .
O3 C12 1.258(13) .
O4 C12 1.278(13) .
O5 C14 1.237(11) .
O6 C14 1.281(11) .
O6 Eu1 2.376(6) 2
O7 C16 1.263(11) .
O8 C16 1.250(11) .
O8 Eu1 2.374(6) 2
C1 H1B 0.9600 .
C1 H1C 0.9600 .
C1 H1D 0.9600 .
C2 C3 1.388(13) .
C2 C7 1.402(14) .
C3 C4 1.379(16) .
C3 H3A 0.9300 .
C4 C5 1.394(17) .
C4 H4A 0.9300 .
C5 C6 1.416(14) .
C5 H5A 0.9300 .
C6 C7 1.420(13) .
C6 C8 1.458(14) .
C8 H8A 0.9300 .
C9 C10 1.521(15) .
C9 H9A 0.9700 .
C9 H9B 0.9700 .
C10 C10 1.56(2) 2_665
C10 H10A 0.9598 .
C10 H10B 0.9601 .
C11 C12 1.491(15) .
C11 H11A 0.9600 .
C11 H11B 0.9600 .
C11 H11C 0.9600 .
C13 C14 1.529(14) .
C13 H13A 0.9600 .
C13 H13B 0.9600 .
C13 H13C 0.9600 .
C15 C16 1.522(14) .
C15 H15A 0.9600 .
C15 H15B 0.9600 .
C15 H15C 0.9600 .
O9 C18 1.549(5) .
O9 H9C 0.8200 .
C17 C18 1.547(5) .
C17 H17A 0.9600 .
C17 H17B 0.9600 .
C17 H17C 0.9600 .
C18 H18B 0.9700 .
C18 H18A 0.9700 .
O1W O1W' 1.89(5) .
